data_1541974
loop_
_publ_author_name
'Hawes, L.L.'

_publ_section_title
;
 A semi-bonded compound in series Sn I4 S8
;
_journal_name_full 'Nature (London)'
_journal_page_first 766
_journal_page_last 767
_journal_volume 196
_journal_year 1962
_chemical_formula_sum 'I4 S16 Sn'
_chemical_name_systematic '(Sn I4) (S8)2'
_space_group_IT_number 43
_symmetry_space_group_name_Hall 'F 2 -2d'
_symmetry_space_group_name_H-M 'F d d 2'
_cell_angle_alpha 90
_cell_angle_beta 90
_cell_angle_gamma 90
_cell_formula_units_Z 8
_cell_length_a 20.83
_cell_length_b 21.76
_cell_length_c 11.41
_cell_volume 5171.706
_citation_journal_id_ASTM NATUAS
_cod_data_source_file Hawes_NATUAS_1962_1653.cif
_cod_data_source_block I4S16Sn1
_cod_original_formula_sum 'I4 S16 Sn1'
_cod_database_code 1541974

loop_
_symmetry_equiv_pos_as_xyz
x,y,z
-x,-y,z
-x+1/4,y+1/4,z+1/4
x+3/4,-y+3/4,z+1/4
x,y+1/2,z+1/2
-x,-y+1/2,z+1/2
-x+1/4,y+3/4,z+3/4
x+3/4,-y+5/4,z+3/4
x+1/2,y,z+1/2
-x+1/2,-y,z+1/2
-x+3/4,y+1/4,z+3/4
x+5/4,-y+3/4,z+3/4
x+1/2,y+1/2,z
-x+1/2,-y+1/2,z
-x+3/4,y+3/4,z+1/4
x+5/4,-y+5/4,z+1/4

loop_
_atom_site_label
_atom_site_type_symbol
_atom_site_fract_x
_atom_site_fract_y
_atom_site_fract_z
_atom_site_occupancy
_atom_site_U_iso_or_equiv
S3 S 0.041 0.1 0.41 1 0.0
I1 I-1 0 0.093 -0.125 1 0.0
S2 S 0.18 0 0.41 1 0.0
S4 S 0.18 0.041 0.53 1 0.0
S1 S 0.09 0 0.34 1 0.0
S6 S 0.18 0 0.655 1 0.0
S7 S 0.041 0.1 0.655 1 0.0
S8 S 0.09 0 0.71 1 0.0
I2 I-1 0.098 0 0.125 1 0.0
S5 S 0.013 0.09 0.53 1 0.0
Sn1 Sn+4 0 0 0 1 0.0
